data_4501701
loop_
_publ_author_name
'Girlando, Alberto'
'Ianelli, Sandra'
'Bilotti, Ivano'
'Brillante, Aldo'
'Della Valle, Raffaele G.'
'Venuti, Elisabetta'
'Campione, Marcello'
'Mora, Stefano'
'Silvestri, Leonardo'
'Spearman, Peter'
'Tavazzi, Silvia'

_publ_section_title
;
 Spectroscopic and Structural Characterization of Two Polymorphs of
 1,1,4,4-Tetraphenyl-1,3-butadiene
;
_journal_issue 6
_journal_name_full 'Crystal Growth &amp; Design'
_journal_page_first 2752
_journal_paper_doi 10.1021/cg100253k
_journal_volume 10
_journal_year 2010
_chemical_formula_moiety 'C28 H22'
_chemical_formula_sum 'C28 H22'
_chemical_formula_weight 358.48
_chemical_melting_point 474
_chemical_name_common beta-TPB
_chemical_name_systematic 1,1,4,4-tetraphenyl-1,3-butadiene
_space_group_IT_number 14
_symmetry_cell_setting monoclinic
_symmetry_space_group_name_Hall '-P 2ybc'
_symmetry_space_group_name_H-M 'P 1 21/c 1'
_atom_sites_solution_hydrogens geom
_atom_sites_solution_primary direct
_atom_sites_solution_secondary difmap
_cell_angle_alpha 90.00
_cell_angle_beta 97.11(4)
_cell_angle_gamma 90.00
_cell_formula_units_Z 4
_cell_length_a 9.736(5)
_cell_length_b 8.634(2)
_cell_length_c 24.480(13)
_cell_measurement_reflns_used 48
_cell_measurement_temperature 293(2)
_cell_measurement_theta_max 37.20
_cell_measurement_theta_min 16.37
_cell_volume 2042.0(16)
_computing_cell_refinement AED
_computing_data_collection 'AED Software (Belletti et al., 1993)'
_computing_data_reduction AED
_computing_structure_refinement 'SHELX97-L (Sheldrick, 2008)'
_computing_structure_solution 'SHELX97-S (Sheldrick, 2008)'
_diffrn_ambient_temperature 293(2)
_diffrn_measured_fraction_theta_full 0.990
_diffrn_measured_fraction_theta_max 0.990
_diffrn_measurement_device 'Siemens AED'
_diffrn_measurement_method '\q/2\q scans'
_diffrn_radiation_monochromator graphite
_diffrn_radiation_source 'fine-focus sealed tube'
_diffrn_radiation_type CuK\a
_diffrn_radiation_wavelength 1.54178
_diffrn_reflns_av_R_equivalents 0.0345
_diffrn_reflns_av_sigmaI/netI 0.0333
_diffrn_reflns_limit_h_max 11
_diffrn_reflns_limit_h_min -11
_diffrn_reflns_limit_k_max 10
_diffrn_reflns_limit_k_min -1
_diffrn_reflns_limit_l_max 29
_diffrn_reflns_limit_l_min -29
_diffrn_reflns_number 3957
_diffrn_reflns_theta_full 70.33
_diffrn_reflns_theta_max 70.33
_diffrn_reflns_theta_min 4.58
_diffrn_standards_decay_% 0.2
_diffrn_standards_interval_time 100
_diffrn_standards_number 3
_exptl_absorpt_coefficient_mu 0.496
_exptl_absorpt_correction_type none
_exptl_crystal_colour colourless
_exptl_crystal_density_diffrn 1.166
_exptl_crystal_density_method 'not measured'
_exptl_crystal_description plate
_exptl_crystal_F_000 760
_exptl_crystal_size_max 0.18
_exptl_crystal_size_mid 0.14
_exptl_crystal_size_min 0.05
_refine_diff_density_max 0.439
_refine_diff_density_min -0.184
_refine_diff_density_rms 0.062
_refine_ls_extinction_method none
_refine_ls_goodness_of_fit_ref 1.116
_refine_ls_hydrogen_treatment refall
_refine_ls_matrix_type full
_refine_ls_number_parameters 341
_refine_ls_number_reflns 3860
_refine_ls_number_restraints 0
_refine_ls_restrained_S_all 1.116
_refine_ls_R_factor_all 0.1266
_refine_ls_R_factor_gt 0.0822
_refine_ls_shift/su_max 0.005
_refine_ls_shift/su_mean 0.000
_refine_ls_structure_factor_coef Fsqd
_refine_ls_weighting_details 'calc w=1/[\s^2^(Fo^2^)+(0.1245P)^2^] where P=(Fo^2^+2Fc^2^)/3'
_refine_ls_weighting_scheme calc
_refine_ls_wR_factor_gt 0.2082
_refine_ls_wR_factor_ref 0.2417
_reflns_number_gt 2098
_reflns_number_total 3860
_reflns_threshold_expression I>2\s(I)
_cod_data_source_file cg100253k_si_001.cif
_cod_data_source_block betaTPB
_cod_original_sg_symbol_H-M 'P 21/c'
_cod_database_code 4501701

loop_
_symmetry_equiv_pos_as_xyz
x,y,z
-x,y+1/2,-z+1/2
-x,-y,-z
x,-y-1/2,z-1/2

loop_
_atom_site_label
_atom_site_type_symbol
_atom_site_fract_x
_atom_site_fract_y
_atom_site_fract_z
_atom_site_U_iso_or_equiv
_atom_site_adp_type
_atom_site_occupancy
_atom_site_symmetry_multiplicity
_atom_site_calc_flag
H6 H 0.332(3) 0.425(4) 0.2465(11) 0.065(8) Uiso 1 1 d
H5 H 0.074(3) 0.125(4) 0.3135(13) 0.066(9) Uiso 1 1 d
H7 H 0.166(3) 0.412(4) 0.1569(14) 0.077(9) Uiso 1 1 d
H11 H 0.082(3) 0.280(4) 0.0888(13) 0.077(10) Uiso 1 1 d
H4 H -0.273(3) 0.418(4) -0.0402(13) 0.068(9) Uiso 1 1 d
H1 H -0.073(4) 0.101(5) 0.2310(14) 0.090(12) Uiso 1 1 d
H16 H 0.160(3) 0.081(4) 0.0335(15) 0.081(11) Uiso 1 1 d
H10 H -0.205(3) 0.247(4) 0.0314(12) 0.070(9) Uiso 1 1 d
H19 H -0.202(4) 0.100(5) -0.1954(16) 0.108(13) Uiso 1 1 d
H22 H 0.338(4) 0.433(5) -0.0797(15) 0.094(12) Uiso 1 1 d
H15 H -0.425(4) 0.441(4) -0.1197(15) 0.090(12) Uiso 1 1 d
H27 H -0.401(4) 0.270(4) -0.1961(16) 0.105(13) Uiso 1 1 d
H21 H -0.452(3) 0.347(4) 0.2111(14) 0.084(11) Uiso 1 1 d
H3 H -0.042(4) 0.116(4) -0.1127(15) 0.092(12) Uiso 1 1 d
H18 H -0.238(3) 0.020(4) 0.0948(13) 0.076(10) Uiso 1 1 d
H20 H -0.223(3) 0.408(4) 0.1956(14) 0.086(11) Uiso 1 1 d
H28 H 0.486(5) 0.261(5) -0.0268(17) 0.124(15) Uiso 1 1 d
H25 H 0.377(5) 0.070(6) 0.0270(19) 0.134(17) Uiso 1 1 d
H26 H -0.580(5) 0.139(6) 0.1694(19) 0.148(18) Uiso 1 1 d
H24 H -0.472(4) -0.036(4) 0.1091(14) 0.087(11) Uiso 1 1 d
H12 H 0.101(3) 0.429(4) -0.0762(12) 0.069(9) Uiso 1 1 d
H23 H 0.265(4) 0.268(5) 0.3229(17) 0.107(13) Uiso 1 1 d
C1 C 0.0062(3) 0.1721(4) 0.23437(11) 0.0604(8) Uani 1 1 d
C2 C 0.0323(3) 0.2552(3) 0.18851(10) 0.0510(7) Uani 1 1 d
C3 C -0.1236(4) 0.1758(4) -0.11301(13) 0.0686(9) Uani 1 1 d
C4 C -0.2592(3) 0.3625(5) -0.07121(14) 0.0698(9) Uani 1 1 d
C5 C 0.0977(4) 0.1803(5) 0.28296(13) 0.0713(9) Uani 1 1 d
C6 C 0.2392(3) 0.3555(5) 0.24047(14) 0.0741(10) Uani 1 1 d
C7 C 0.1491(3) 0.3496(4) 0.19213(13) 0.0617(8) Uani 1 1 d
C8 C -0.2129(3) 0.2123(4) 0.14197(11) 0.0570(7) Uani 1 1 d
C9 C -0.0647(3) 0.2429(3) 0.13653(11) 0.0521(7) Uani 1 1 d
C10 C -0.0168(3) 0.2562(4) 0.08739(11) 0.0570(7) Uani 1 1 d
C11 C -0.0978(3) 0.2527(4) 0.03354(11) 0.0574(7) Uani 1 1 d
C12 C 0.1591(4) 0.3544(4) -0.05465(13) 0.0641(8) Uani 1 1 d
C13 C -0.1450(3) 0.2658(4) -0.06705(11) 0.0560(7) Uani 1 1 d
C14 C 0.1024(3) 0.2497(3) -0.02027(11) 0.0552(7) Uani 1 1 d
C15 C -0.3527(4) 0.3670(6) -0.11890(16) 0.0841(12) Uani 1 1 d
C16 C 0.1914(4) 0.1467(5) 0.00886(14) 0.0724(9) Uani 1 1 d
C17 C -0.0476(3) 0.2550(3) -0.01519(11) 0.0523(7) Uani 1 1 d
C18 C -0.2829(3) 0.0843(4) 0.11807(13) 0.0664(8) Uani 1 1 d
C19 C -0.2181(4) 0.1797(5) -0.15997(15) 0.0839(11) Uani 1 1 d
C20 C -0.2821(3) 0.3119(4) 0.17419(13) 0.0686(9) Uani 1 1 d
C21 C -0.4205(4) 0.2828(5) 0.18066(17) 0.0853(11) Uani 1 1 d
C22 C 0.3000(4) 0.3596(6) -0.05716(17) 0.0858(11) Uani 1 1 d
C23 C 0.2138(4) 0.2702(4) 0.28551(15) 0.0740(10) Uani 1 1 d
C24 C -0.4192(4) 0.0544(5) 0.12590(16) 0.0812(11) Uani 1 1 d
C25 C 0.3321(4) 0.1539(6) 0.00638(18) 0.0944(13) Uani 1 1 d
C26 C -0.4877(4) 0.1553(6) 0.15665(17) 0.0888(12) Uani 1 1 d
C27 C -0.3318(4) 0.2749(6) -0.16279(16) 0.0900(13) Uani 1 1 d
C28 C 0.3854(4) 0.2600(7) -0.02646(18) 0.0958(14) Uani 1 1 d

loop_
_atom_site_aniso_label
_atom_site_aniso_U_11
_atom_site_aniso_U_22
_atom_site_aniso_U_33
_atom_site_aniso_U_23
_atom_site_aniso_U_13
_atom_site_aniso_U_12
C1 0.0735(19) 0.0582(18) 0.0497(15) 0.0029(14) 0.0084(14) 0.0003(16)
C2 0.0633(17) 0.0464(15) 0.0448(14) -0.0024(12) 0.0125(12) 0.0021(13)
C3 0.082(2) 0.068(2) 0.0558(18) 0.0041(16) 0.0075(16) -0.0074(18)
C4 0.0664(19) 0.083(2) 0.0617(19) 0.0130(18) 0.0152(15) -0.0024(18)
C5 0.085(2) 0.079(2) 0.0501(17) 0.0130(17) 0.0090(16) 0.0179(19)
C6 0.0604(19) 0.089(3) 0.072(2) -0.0188(19) 0.0056(16) -0.0056(18)
C7 0.0598(17) 0.066(2) 0.0601(17) -0.0062(15) 0.0107(14) -0.0038(15)
C8 0.0622(17) 0.0631(19) 0.0454(14) 0.0068(13) 0.0055(12) 0.0022(14)
C9 0.0615(16) 0.0469(15) 0.0484(14) 0.0032(12) 0.0084(12) 0.0019(13)
C10 0.0652(18) 0.0573(17) 0.0492(15) 0.0023(13) 0.0102(13) 0.0064(15)
C11 0.0629(18) 0.0578(18) 0.0520(16) 0.0040(13) 0.0098(13) -0.0002(14)
C12 0.070(2) 0.065(2) 0.0584(17) 0.0028(15) 0.0114(15) -0.0022(16)
C13 0.0613(17) 0.0588(18) 0.0483(15) 0.0109(13) 0.0080(12) -0.0091(14)
C14 0.0668(17) 0.0567(17) 0.0425(13) -0.0023(13) 0.0081(12) -0.0003(14)
C15 0.061(2) 0.112(3) 0.078(2) 0.030(2) 0.0056(17) 0.000(2)
C16 0.083(2) 0.077(2) 0.0565(18) 0.0069(17) 0.0035(16) 0.0188(19)
C17 0.0608(16) 0.0470(15) 0.0489(14) 0.0026(12) 0.0067(12) -0.0010(13)
C18 0.0675(19) 0.074(2) 0.0569(17) -0.0031(16) 0.0063(15) -0.0027(17)
C19 0.093(3) 0.095(3) 0.061(2) -0.005(2) -0.0010(18) -0.023(2)
C20 0.068(2) 0.076(2) 0.0647(19) 0.0032(17) 0.0185(15) 0.0086(17)
C21 0.074(2) 0.100(3) 0.084(2) 0.003(2) 0.0189(19) 0.019(2)
C22 0.087(3) 0.098(3) 0.075(2) -0.005(2) 0.024(2) -0.018(2)
C23 0.079(2) 0.076(2) 0.064(2) -0.0132(18) -0.0047(17) 0.0163(19)
C24 0.068(2) 0.092(3) 0.080(2) 0.004(2) -0.0026(18) -0.012(2)
C25 0.084(3) 0.119(4) 0.078(2) 0.004(3) 0.002(2) 0.033(3)
C26 0.060(2) 0.118(4) 0.088(3) 0.013(3) 0.0115(19) 0.005(2)
C27 0.079(2) 0.125(4) 0.061(2) 0.020(2) -0.0084(18) -0.030(2)
C28 0.067(2) 0.140(4) 0.081(3) -0.010(3) 0.013(2) 0.001(3)

loop_
_atom_type_symbol
_atom_type_description
_atom_type_scat_dispersion_real
_atom_type_scat_dispersion_imag
_atom_type_scat_source
H H 0.0000 0.0000 'International Tables Vol C Tables 4.2.6.8 and 6.1.1.4'
C C 0.0181 0.0091 'International Tables Vol C Tables 4.2.6.8 and 6.1.1.4'

loop_
_geom_angle_atom_site_label_1
_geom_angle_atom_site_label_2
_geom_angle_atom_site_label_3
_geom_angle
C2 C1 C5 120.2(3)
C2 C1 H1 119(2)
C5 C1 H1 121(2)
C1 C2 C7 118.9(3)
C1 C2 C9 119.7(3)
C7 C2 C9 121.4(2)
C19 C3 C13 120.2(4)
C19 C3 H3 120(2)
C13 C3 H3 120(2)
C13 C4 C15 121.0(4)
C13 C4 H4 116.8(19)
C15 C4 H4 122.0(19)
C23 C5 C1 120.3(3)
C23 C5 H5 122.2(18)
C1 C5 H5 117.5(19)
C23 C6 C7 120.6(3)
C23 C6 H6 114.8(15)
C7 C6 H6 124.6(16)
C6 C7 C2 120.1(3)
C6 C7 H7 122.6(18)
C2 C7 H7 117.3(17)
C18 C8 C20 118.8(3)
C18 C8 C9 122.3(3)
C20 C8 C9 118.8(3)
C10 C9 C8 122.7(3)
C10 C9 C2 120.2(3)
C8 C9 C2 117.0(2)
C9 C10 C11 126.9(3)
C9 C10 H11 115.7(19)
C11 C10 H11 117.2(19)
C17 C11 C10 126.1(3)
C17 C11 H10 115.4(17)
C10 C11 H10 118.5(17)
C22 C12 C14 121.2(4)
C22 C12 H12 118.2(19)
C14 C12 H12 120.6(19)
C4 C13 C3 118.2(3)
C4 C13 C17 121.4(3)
C3 C13 C17 120.4(3)
C16 C14 C12 117.4(3)
C16 C14 C17 122.7(3)
C12 C14 C17 119.9(3)
C27 C15 C4 119.8(4)
C27 C15 H15 124(2)
C4 C15 H15 116(2)
C14 C16 C25 120.8(4)
C14 C16 H16 120(2)
C25 C16 H16 119(2)
C11 C17 C14 123.0(3)
C11 C17 C13 119.6(3)
C14 C17 C13 117.4(2)
C24 C18 C8 121.2(4)
C24 C18 H18 120(2)
C8 C18 H18 119(2)
C27 C19 C3 120.4(4)
C27 C19 H19 120.7(19)
C3 C19 H19 118.9(19)
C8 C20 C21 119.5(4)
C8 C20 H20 117.9(17)
C21 C20 H20 122.5(17)
C26 C21 C20 120.7(4)
C26 C21 H21 126(2)
C20 C21 H21 112(2)
C28 C22 C12 119.9(4)
C28 C22 H22 120(2)
C12 C22 H22 121(2)
C5 C23 C6 119.9(3)
C5 C23 H23 111(2)
C6 C23 H23 129(2)
C26 C24 C18 119.6(4)
C26 C24 H24 118(2)
C18 C24 H24 123(2)
C28 C25 C16 120.6(4)
C28 C25 H25 130(3)
C16 C25 H25 109(3)
C24 C26 C21 120.2(4)
C24 C26 H26 127(3)
C21 C26 H26 112(3)
C15 C27 C19 120.3(4)
C15 C27 H27 121(2)
C19 C27 H27 118(2)
C22 C28 C25 120.0(4)
C22 C28 H28 122(3)
C25 C28 H28 118(3)

loop_
_geom_bond_atom_site_label_1
_geom_bond_atom_site_label_2
_geom_bond_distance
C1 C2 1.382(4)
C1 C5 1.397(4)
C1 H1 0.98(4)
C2 C7 1.393(4)
C2 C9 1.492(4)
C3 C19 1.381(5)
C3 C13 1.404(4)
C3 H3 0.95(4)
C4 C13 1.384(4)
C4 C15 1.389(5)
C4 H4 0.92(3)
C5 C23 1.367(5)
C5 H5 0.94(3)
C6 C23 1.373(5)
C6 C7 1.384(4)
C6 H6 1.08(3)
C7 H7 1.05(3)
C8 C18 1.389(4)
C8 C20 1.396(4)
C8 C9 1.489(4)
C9 C10 1.347(4)
C10 C11 1.450(4)
C10 H11 0.98(3)
C11 C17 1.344(4)
C11 H10 1.04(3)
C12 C22 1.381(5)
C12 C14 1.394(4)
C12 H12 0.97(3)
C13 C17 1.490(4)
C14 C16 1.378(4)
C14 C17 1.482(4)
C15 C27 1.372(6)
C15 H15 0.95(4)
C16 C25 1.380(6)
C16 H16 0.91(4)
C18 C24 1.388(5)
C18 H18 0.94(3)
C19 C27 1.373(6)
C19 H19 1.13(4)
C20 C21 1.398(5)
C20 H20 1.11(4)
C21 C26 1.375(6)
C21 H21 1.01(4)
C22 C28 1.357(6)
C22 H22 0.94(4)
C23 H23 0.99(4)
C24 C26 1.377(6)
C24 H24 1.00(4)
C25 C28 1.363(7)
C25 H25 0.95(5)
C26 H26 1.00(5)
C27 H27 0.99(4)
C28 H28 0.98(4)

loop_
_cod_related_entry_id
_cod_related_entry_database
_cod_related_entry_code
1 ChemSpider 66678
